data_7155034
loop_
_publ_author_name
'Maro\'n, Anna'
'Szlapa, Agata'
'Klemens, Tomasz'
'Kula, Slawomir'
'Machura, Barbara'
'Krompiec, Stanis\/law'
'Ma\/lecki, Jan Grzegorz'
'Switlicka-Olszewska, Anna'
'Erfurt, Karol'
'Chrobok, Anna'

_publ_section_title
;
 Tuning the photophysical properties of 4'-substituted terpyridines - an
 experimental and theoretical study.
;
_journal_issue 15
_journal_name_full 'Organic &amp; biomolecular chemistry'
_journal_page_first 3793
_journal_page_last 3808
_journal_paper_doi 10.1039/c6ob00038j
_journal_volume 14
_journal_year 2016
_chemical_formula_moiety 'C23 H20 N4'
_chemical_formula_sum 'C23 H20 N4'
_chemical_formula_weight 352.43
_chemical_name_systematic
;
 ?
;
_space_group_crystal_system monoclinic
_space_group_IT_number 14
_space_group_name_Hall '-P 2ybc'
_space_group_name_H-M_alt 'P 1 21/c 1'
_symmetry_space_group_name_Hall '-P 2ybc'
_symmetry_space_group_name_H-M 'P 1 21/c 1'
_atom_sites_solution_hydrogens geom
_atom_sites_solution_primary direct
_audit_block_doi 10.5517/cc12q8sv
_audit_creation_date 2014-05-20
_audit_creation_method
;
Olex2 1.2
(compiled 2014.03.20 svn.r2914 for OlexSys, GUI svn.r4816)
;
_audit_update_record
;
2015-03-23 deposited with the CCDC.
2016-03-02 downloaded from the CCDC.
;
_cell_angle_alpha 90
_cell_angle_beta 105.972(3)
_cell_angle_gamma 90
_cell_formula_units_Z 4
_cell_length_a 15.2591(5)
_cell_length_b 7.75811(18)
_cell_length_c 16.2453(4)
_cell_measurement_reflns_used 4397
_cell_measurement_temperature 295(2)
_cell_measurement_theta_max 67.4850
_cell_measurement_theta_min 5.6170
_cell_volume 1848.91(9)
_computing_cell_refinement
;
CrysAlisPro, Agilent Technologies,
Version 1.171.37.31 (release 14-01-2014 CrysAlis171 .NET)
(compiled Jan 14 2014,18:38:05)
;
_computing_data_collection
;
CrysAlisPro, Agilent Technologies,
Version 1.171.37.31 (release 14-01-2014 CrysAlis171 .NET)
(compiled Jan 14 2014,18:38:05)
;
_computing_data_reduction
;
CrysAlisPro, Agilent Technologies,
Version 1.171.37.31 (release 14-01-2014 CrysAlis171 .NET)
(compiled Jan 14 2014,18:38:05)
;
_computing_molecular_graphics 'Olex2 (Dolomanov et al., 2009)'
_computing_publication_material 'Olex2 (Dolomanov et al., 2009)'
_computing_structure_refinement 'ShelXL (Sheldrick, 2008)'
_computing_structure_solution 'ShelXS (Sheldrick, 2008)'
_diffrn_ambient_temperature 295(2)
_diffrn_detector 'CCD plate'
_diffrn_detector_area_resol_mean 10.4015
_diffrn_detector_type Atlas
_diffrn_measured_fraction_theta_full 0.989
_diffrn_measured_fraction_theta_max 0.994
_diffrn_measurement_device 'four-circle diffractometer'
_diffrn_measurement_device_type 'Xcalibur, Atlas, Gemini ultra'
_diffrn_measurement_method '\w scans'
_diffrn_orient_matrix_UB_11 -0.0941034000
_diffrn_orient_matrix_UB_12 0.0793422000
_diffrn_orient_matrix_UB_13 -0.0427020000
_diffrn_orient_matrix_UB_21 0.0246982000
_diffrn_orient_matrix_UB_22 0.0115375000
_diffrn_orient_matrix_UB_23 -0.0856087000
_diffrn_orient_matrix_UB_31 -0.0395504000
_diffrn_orient_matrix_UB_32 -0.1816677000
_diffrn_orient_matrix_UB_33 -0.0240519000
_diffrn_radiation_monochromator mirror
_diffrn_radiation_probe x-ray
_diffrn_radiation_type CuK\a
_diffrn_radiation_wavelength 1.54184
_diffrn_reflns_av_R_equivalents 0.0311
_diffrn_reflns_av_unetI/netI 0.0204
_diffrn_reflns_Laue_measured_fraction_full 0.989
_diffrn_reflns_Laue_measured_fraction_max 0.994
_diffrn_reflns_limit_h_max 16
_diffrn_reflns_limit_h_min -18
_diffrn_reflns_limit_k_max 7
_diffrn_reflns_limit_k_min -9
_diffrn_reflns_limit_l_max 18
_diffrn_reflns_limit_l_min -19
_diffrn_reflns_number 9804
_diffrn_reflns_point_group_measured_fraction_full 0.989
_diffrn_reflns_point_group_measured_fraction_max 0.994
_diffrn_reflns_theta_full 67.684
_diffrn_reflns_theta_max 67.421
_diffrn_reflns_theta_min 5.638
_diffrn_source 'sealed X-ray tube'
_diffrn_source_type 'Enhance Ultra (Cu) X-ray Source'
_exptl_absorpt_coefficient_mu 0.600
_exptl_absorpt_correction_T_max 1.00000
_exptl_absorpt_correction_T_min 0.58343
_exptl_absorpt_correction_type multi-scan
_exptl_absorpt_process_details
;
CrysAlisPro, Agilent Technologies,
Version 1.171.37.31 (release 14-01-2014 CrysAlis171 .NET)
(compiled Jan 14 2014,18:38:05)
Empirical absorption correction using spherical harmonics,
 implemented in SCALE3 ABSPACK scaling algorithm.
;
_exptl_crystal_colour 'pale yellow'
_exptl_crystal_density_diffrn 1.266
_exptl_crystal_description plate
_exptl_crystal_F_000 744
_exptl_crystal_size_max 0.39
_exptl_crystal_size_mid 0.19
_exptl_crystal_size_min 0.17
_refine_diff_density_max 0.160
_refine_diff_density_min -0.199
_refine_diff_density_rms 0.042
_refine_ls_extinction_coef 0.0281(13)
_refine_ls_extinction_expression Fc^*^=kFc[1+0.001xFc^2^\l^3^/sin(2\q)]^-1/4^
_refine_ls_extinction_method SHELXL
_refine_ls_goodness_of_fit_ref 1.030
_refine_ls_hydrogen_treatment constr
_refine_ls_matrix_type full
_refine_ls_number_parameters 247
_refine_ls_number_reflns 3314
_refine_ls_number_restraints 0
_refine_ls_restrained_S_all 1.030
_refine_ls_R_factor_all 0.0494
_refine_ls_R_factor_gt 0.0432
_refine_ls_shift/su_max 0.001
_refine_ls_shift/su_mean 0.000
_refine_ls_structure_factor_coef Fsqd
_refine_ls_weighting_details 'w=1/[\s^2^(Fo^2^)+(0.0730P)^2^+0.1570P] where P=(Fo^2^+2Fc^2^)/3'
_refine_ls_weighting_scheme calc
_refine_ls_wR_factor_gt 0.1163
_refine_ls_wR_factor_ref 0.1237
_reflns_Friedel_coverage 0.000
_reflns_number_gt 2779
_reflns_number_total 3314
_reflns_threshold_expression 'I > 2\s(I)'
_cod_data_source_file c6ob00038j2.cif
_cod_data_source_block zchn52
_cod_depositor_comments 'Adding full bibliography for 7155034--7155037.cif.'
_cod_database_code 7155034
_shelxl_version_number 2014-3
_chemical_oxdiff_formula 'N4 C20 H20'
_shelx_space_group_comment
;
The symmetry employed for this shelxl refinement is uniquely defined
by the following loop, which should always be used as a source of
symmetry information in preference to the above space-group names.
They are only intended as comments.
;
_reflns_odcompleteness_completeness 99.78
_reflns_odcompleteness_iscentric 1
_reflns_odcompleteness_theta 66.97
_olex2_refinement_description
;
1. Fixed Uiso
 At 1.2 times of:
  All C(H) groups
 At 1.5 times of:
  All C(H,H,H) groups
2.a Aromatic/amide H refined with riding coordinates:
 C5(H5), C9(H9), C10(H10), C12(H12), C15(H15), C16(H16), C17(H17), C18(H18),
 C20(H20), C21(H21), C23(H23), C25(H25), C26(H26), C27(H27)
2.b Idealised Me refined as rotating group:
 C22(H22A,H22B,H22C), C24(H24A,H24B,H24C)
;

loop_
_space_group_symop_operation_xyz
'x, y, z'
'-x, y+1/2, -z+1/2'
'-x, -y, -z'
'x, -y-1/2, z-1/2'

loop_
_atom_site_label
_atom_site_type_symbol
_atom_site_fract_x
_atom_site_fract_y
_atom_site_fract_z
_atom_site_U_iso_or_equiv
_atom_site_adp_type
_atom_site_occupancy
_atom_site_site_symmetry_order
_atom_site_calc_flag
_atom_site_refinement_flags_posn
N1 N 0.65776(7) 0.21607(14) 0.92298(7) 0.0526(3) Uani 1 1 d .
C2 C 0.66073(8) 0.33702(17) 0.86472(8) 0.0499(3) Uani 1 1 d .
C3 C 0.60069(8) 0.49005(18) 0.85941(8) 0.0523(3) Uani 1 1 d .
C4 C 0.83488(9) 0.16964(16) 0.75944(8) 0.0496(3) Uani 1 1 d .
C5 C 0.97940(9) 0.08936(18) 0.73612(9) 0.0584(4) Uani 1 1 d .
H5 H 1.0358 0.0361 0.7565 0.070 Uiso 1 1 calc R
C6 C 0.95671(9) 0.16676(16) 0.65510(8) 0.0518(3) Uani 1 1 d .
C7 C 0.71182(10) -0.04940(17) 0.99642(8) 0.0558(3) Uani 1 1 d .
C8 C 0.77357(8) 0.18204(16) 0.81548(8) 0.0498(3) Uani 1 1 d .
C9 C 0.91975(9) 0.09069(18) 0.78609(9) 0.0563(3) Uani 1 1 d .
H9 H 0.9368 0.0371 0.8393 0.068 Uiso 1 1 calc R
C10 C 0.71672(8) 0.32421(17) 0.81093(8) 0.0510(3) Uani 1 1 d .
H10 H 0.7164 0.4112 0.7715 0.061 Uiso 1 1 calc R
N11 N 1.01678(8) 0.17122(17) 0.60570(8) 0.0662(4) Uani 1 1 d .
C12 C 0.77102(9) 0.05843(17) 0.87667(8) 0.0542(3) Uani 1 1 d .
H12 H 0.8080 -0.0387 0.8828 0.065 Uiso 1 1 calc R
N13 N 0.61726(9) 0.62379(16) 0.81368(8) 0.0652(3) Uani 1 1 d .
C14 C 0.71330(9) 0.07968(17) 0.92875(8) 0.0519(3) Uani 1 1 d .
C15 C 0.64486(11) -0.04787(19) 1.03856(9) 0.0635(4) Uani 1 1 d .
H15 H 0.5975 0.0317 1.0237 0.076 Uiso 1 1 calc R
C16 C 0.53062(10) 0.4929(2) 0.89792(10) 0.0665(4) Uani 1 1 d .
H16 H 0.5207 0.3991 0.9299 0.080 Uiso 1 1 calc R
C17 C 0.81176(9) 0.24246(19) 0.67807(9) 0.0569(4) Uani 1 1 d .
H17 H 0.7549 0.2942 0.6576 0.068 Uiso 1 1 calc R
C18 C 0.87006(9) 0.24065(18) 0.62678(9) 0.0566(3) Uani 1 1 d .
H18 H 0.8515 0.2893 0.5724 0.068 Uiso 1 1 calc R
N19 N 0.78038(11) -0.16206(19) 1.01574(10) 0.0833(4) Uani 1 1 d .
C20 C 0.56402(12) 0.7627(2) 0.80734(10) 0.0722(4) Uani 1 1 d .
H20 H 0.5763 0.8574 0.7772 0.087 Uiso 1 1 calc R
C21 C 0.49234(12) 0.7733(2) 0.84270(10) 0.0745(5) Uani 1 1 d .
H21 H 0.4561 0.8715 0.8356 0.089 Uiso 1 1 calc R
C22 C 1.10787(10) 0.1067(2) 0.63910(11) 0.0712(4) Uani 1 1 d .
H22A H 1.1378 0.1684 0.6904 0.107 Uiso 1 1 calc GR
H22B H 1.1411 0.1223 0.5973 0.107 Uiso 1 1 calc GR
H22C H 1.1057 -0.0137 0.6520 0.107 Uiso 1 1 calc GR
C23 C 0.64881(14) -0.1654(2) 1.10289(11) 0.0786(5) Uani 1 1 d .
H23 H 0.6044 -0.1659 1.1323 0.094 Uiso 1 1 calc R
C24 C 0.99149(12) 0.2486(2) 0.52237(10) 0.0726(4) Uani 1 1 d .
H24A H 0.9417 0.1856 0.4858 0.109 Uiso 1 1 calc GR
H24B H 1.0426 0.2462 0.4987 0.109 Uiso 1 1 calc GR
H24C H 0.9733 0.3659 0.5269 0.109 Uiso 1 1 calc GR
C25 C 0.78185(17) -0.2752(3) 1.07783(15) 0.1040(7) Uani 1 1 d .
H25 H 0.8290 -0.3553 1.0913 0.125 Uiso 1 1 calc R
C26 C 0.71845(16) -0.2809(2) 1.12299(13) 0.0906(6) Uani 1 1 d .
H26 H 0.7228 -0.3616 1.1663 0.109 Uiso 1 1 calc R
C27 C 0.47552(12) 0.6363(3) 0.88849(11) 0.0789(5) Uani 1 1 d .
H27 H 0.4273 0.6395 0.9132 0.095 Uiso 1 1 calc R

loop_
_atom_site_aniso_label
_atom_site_aniso_U_11
_atom_site_aniso_U_22
_atom_site_aniso_U_33
_atom_site_aniso_U_23
_atom_site_aniso_U_13
_atom_site_aniso_U_12
N1 0.0496(6) 0.0582(6) 0.0496(6) 0.0007(5) 0.0127(5) -0.0026(5)
C2 0.0437(6) 0.0561(7) 0.0477(6) -0.0001(6) 0.0088(5) -0.0015(5)
C3 0.0478(7) 0.0627(8) 0.0439(6) -0.0021(6) 0.0084(5) 0.0030(6)
C4 0.0482(7) 0.0470(7) 0.0544(7) 0.0026(5) 0.0156(5) 0.0009(5)
C5 0.0528(8) 0.0590(8) 0.0648(8) 0.0128(7) 0.0185(6) 0.0147(6)
C6 0.0542(7) 0.0464(7) 0.0573(7) 0.0027(6) 0.0198(6) 0.0035(5)
C7 0.0620(8) 0.0523(7) 0.0532(7) -0.0009(6) 0.0162(6) -0.0055(6)
C8 0.0438(6) 0.0534(7) 0.0513(7) 0.0009(6) 0.0117(5) -0.0023(5)
C9 0.0561(8) 0.0577(8) 0.0558(7) 0.0141(6) 0.0165(6) 0.0094(6)
C10 0.0447(6) 0.0559(7) 0.0519(7) 0.0057(6) 0.0123(5) -0.0008(5)
N11 0.0646(7) 0.0741(8) 0.0675(7) 0.0146(6) 0.0312(6) 0.0166(6)
C12 0.0532(7) 0.0516(7) 0.0581(7) 0.0033(6) 0.0157(6) 0.0017(6)
N13 0.0678(8) 0.0663(7) 0.0635(7) 0.0103(6) 0.0215(6) 0.0151(6)
C14 0.0510(7) 0.0527(7) 0.0504(7) 0.0011(6) 0.0115(5) -0.0048(6)
C15 0.0745(9) 0.0590(8) 0.0620(8) -0.0017(7) 0.0269(7) -0.0083(7)
C16 0.0603(8) 0.0797(10) 0.0635(8) 0.0042(7) 0.0237(7) 0.0087(7)
C17 0.0489(7) 0.0637(8) 0.0572(7) 0.0083(6) 0.0131(6) 0.0102(6)
C18 0.0576(8) 0.0611(8) 0.0514(7) 0.0090(6) 0.0154(6) 0.0093(6)
N19 0.0904(10) 0.0780(9) 0.0907(10) 0.0309(8) 0.0407(8) 0.0200(8)
C20 0.0825(11) 0.0715(10) 0.0620(9) 0.0092(7) 0.0187(8) 0.0212(8)
C21 0.0766(10) 0.0850(11) 0.0578(8) -0.0023(8) 0.0116(7) 0.0308(9)
C22 0.0629(9) 0.0734(10) 0.0858(10) 0.0110(8) 0.0346(8) 0.0109(7)
C23 0.1092(14) 0.0670(10) 0.0706(10) 0.0003(8) 0.0432(9) -0.0151(9)
C24 0.0827(11) 0.0778(10) 0.0641(9) 0.0094(8) 0.0316(8) 0.0026(8)
C25 0.1185(16) 0.0921(13) 0.1122(16) 0.0492(12) 0.0501(13) 0.0322(12)
C26 0.1266(16) 0.0726(11) 0.0796(11) 0.0244(9) 0.0403(11) 0.0005(11)
C27 0.0676(10) 0.1019(13) 0.0713(10) -0.0009(9) 0.0262(8) 0.0235(9)

loop_
_atom_type_symbol
_atom_type_description
_atom_type_scat_dispersion_real
_atom_type_scat_dispersion_imag
_atom_type_scat_source
C C 0.0181 0.0091 'International Tables Vol C Tables 4.2.6.8 and 6.1.1.4'
H H 0.0000 0.0000 'International Tables Vol C Tables 4.2.6.8 and 6.1.1.4'
N N 0.0311 0.0180 'International Tables Vol C Tables 4.2.6.8 and 6.1.1.4'

loop_
_geom_angle_atom_site_label_1
_geom_angle_atom_site_label_2
_geom_angle_atom_site_label_3
_geom_angle
C2 N1 C14 117.19(11)
N1 C2 C3 117.33(11)
N1 C2 C10 122.79(12)
C10 C2 C3 119.88(12)
N13 C3 C2 116.29(11)
N13 C3 C16 121.82(13)
C16 C3 C2 121.88(13)
C9 C4 C8 122.05(12)
C9 C4 C17 116.49(12)
C17 C4 C8 121.42(11)
C9 C5 C6 121.22(12)
N11 C6 C5 121.81(12)
N11 C6 C18 121.32(12)
C18 C6 C5 116.87(12)
C15 C7 C14 121.61(13)
N19 C7 C14 116.35(12)
N19 C7 C15 122.01(13)
C10 C8 C4 120.65(11)
C12 C8 C4 122.90(11)
C12 C8 C10 116.42(12)
C5 C9 C4 122.04(12)
C2 C10 C8 120.48(12)
C6 N11 C22 120.15(12)
C6 N11 C24 120.82(12)
C24 N11 C22 118.94(12)
C14 C12 C8 120.08(12)
C20 N13 C3 117.62(13)
N1 C14 C7 116.31(11)
N1 C14 C12 123.02(12)
C12 C14 C7 120.66(12)
C23 C15 C7 119.23(15)
C27 C16 C3 119.20(15)
C18 C17 C4 122.29(12)
C17 C18 C6 121.02(12)
C7 N19 C25 117.32(15)
N13 C20 C21 123.67(16)
C27 C21 C20 118.32(15)
C26 C23 C15 119.17(16)
N19 C25 C26 124.11(18)
C23 C26 C25 118.15(16)
C21 C27 C16 119.35(15)

loop_
_geom_bond_atom_site_label_1
_geom_bond_atom_site_label_2
_geom_bond_distance
N1 C2 1.3423(17)
N1 C14 1.3427(18)
C2 C3 1.4876(19)
C2 C10 1.3836(18)
C3 N13 1.3401(18)
C3 C16 1.3795(18)
C4 C8 1.4772(17)
C4 C9 1.3897(18)
C4 C17 1.3908(19)
C5 C6 1.4007(19)
C5 C9 1.3763(18)
C6 N11 1.3748(17)
C6 C18 1.3978(19)
C7 C14 1.4917(18)
C7 C15 1.3777(19)
C7 N19 1.3328(19)
C8 C10 1.3926(18)
C8 C12 1.3894(18)
N11 C22 1.4358(19)
N11 C24 1.4334(19)
C12 C14 1.3889(18)
N13 C20 1.3362(19)
C15 C23 1.376(2)
C16 C27 1.378(2)
C17 C18 1.3762(19)
N19 C25 1.333(2)
C20 C21 1.371(2)
C21 C27 1.361(3)
C23 C26 1.359(3)
C25 C26 1.366(3)
